data_7208013
loop_
_publ_author_name
'Zhang, Huabin'
'Wu, Shuting'
'Tian, Chongbin'
'Lin, Zujin'
'Li, Zhihua'
'Lin, Ping'
'Du, Shaowu'

_publ_section_title
;
 Two enantiomorphic 3D Zn(ii)--carboxylate MOFs with double helical
 structures serving as a chiral source induced by hydrogen bonding
;
_journal_issue 12
_journal_name_full CrystEngComm
_journal_page_first 4165
_journal_paper_doi 10.1039/c2ce25325a
_journal_volume 14
_journal_year 2012
_chemical_formula_moiety 'C12 H10 N2 O6 Zn'
_chemical_formula_sum 'C12 H10 N2 O6 Zn'
_chemical_formula_weight 343.59
_chemical_name_systematic
;
?
;
_space_group_IT_number 152
_symmetry_cell_setting trigonal
_symmetry_space_group_name_Hall 'P 31 2"'
_symmetry_space_group_name_H-M 'P 31 2 1'
_atom_sites_solution_hydrogens geom
_atom_sites_solution_primary direct
_atom_sites_solution_secondary difmap
_audit_creation_method SHELXL-97
_cell_angle_alpha 90.00
_cell_angle_beta 90.00
_cell_angle_gamma 120.00
_cell_formula_units_Z 3
_cell_length_a 11.9072(5)
_cell_length_b 11.9072(5)
_cell_length_c 8.3161(6)
_cell_measurement_reflns_used 3594
_cell_measurement_temperature 293(2)
_cell_measurement_theta_max 27.4353
_cell_measurement_theta_min 2.4492
_cell_volume 1021.10(10)
_computing_structure_refinement 'SHELXL-97 (Sheldrick, 1997)'
_computing_structure_solution 'SHELXS-97 (Sheldrick, 1990)'
_diffrn_ambient_temperature 293(2)
_diffrn_detector_area_resol_mean 28.5714
_diffrn_measured_fraction_theta_full 0.998
_diffrn_measured_fraction_theta_max 0.998
_diffrn_measurement_device_type
;
Saturn724+ (2x2 bin mode)
;
_diffrn_measurement_method CCD_Profile_fitting
_diffrn_radiation_monochromator graphite
_diffrn_radiation_source 'fine-focus sealed tube'
_diffrn_radiation_type MoK\a
_diffrn_radiation_wavelength 0.71073
_diffrn_reflns_av_R_equivalents 0.0294
_diffrn_reflns_av_sigmaI/netI 0.0222
_diffrn_reflns_limit_h_max 13
_diffrn_reflns_limit_h_min -13
_diffrn_reflns_limit_k_max 13
_diffrn_reflns_limit_k_min -13
_diffrn_reflns_limit_l_max 9
_diffrn_reflns_limit_l_min -9
_diffrn_reflns_number 6666
_diffrn_reflns_theta_full 23.99
_diffrn_reflns_theta_max 23.99
_diffrn_reflns_theta_min 3.15
_exptl_absorpt_coefficient_mu 1.833
_exptl_absorpt_correction_T_max 1.0000
_exptl_absorpt_correction_T_min 0.8443
_exptl_absorpt_correction_type multi-scan
_exptl_crystal_colour Colorless
_exptl_crystal_density_diffrn 1.676
_exptl_crystal_density_method 'not measured'
_exptl_crystal_description Prism
_exptl_crystal_F_000 522
_exptl_crystal_size_max 0.2000
_exptl_crystal_size_mid 0.2000
_exptl_crystal_size_min 0.2000
_refine_diff_density_max 0.281
_refine_diff_density_min -0.334
_refine_diff_density_rms 0.054
_refine_ls_abs_structure_details 'Flack H D (1983), Acta Cryst. A39, 876-881'
_refine_ls_abs_structure_Flack 0.000(19)
_refine_ls_extinction_method none
_refine_ls_goodness_of_fit_ref 1.085
_refine_ls_hydrogen_treatment constr
_refine_ls_matrix_type full
_refine_ls_number_parameters 96
_refine_ls_number_reflns 1083
_refine_ls_number_restraints 0
_refine_ls_restrained_S_all 1.085
_refine_ls_R_factor_all 0.0254
_refine_ls_R_factor_gt 0.0245
_refine_ls_shift/su_max 0.000
_refine_ls_shift/su_mean 0.000
_refine_ls_structure_factor_coef Fsqd
_refine_ls_weighting_details 'calc w=1/[\s^2^(Fo^2^)+(0.0440P)^2^+0.0000P] where P=(Fo^2^+2Fc^2^)/3'
_refine_ls_weighting_scheme calc
_refine_ls_wR_factor_gt 0.0647
_refine_ls_wR_factor_ref 0.0652
_reflns_number_gt 1066
_reflns_number_total 1083
_reflns_threshold_expression >2sigma(I)
_cod_data_source_file c2ce25325a.txt
_cod_data_source_block 1P-6
_cod_depositor_comments
;
The following automatic conversions were performed:

'_exptl_absorpt_correction_type' value 'Multi-scan' changed to
'multi-scan' according to
/home/saulius/struct/CIF-dictionaries/cif_core.dic dictionary named
'cif_core.dic' version 2.4.1 from 2010-06-29.

Automatic conversion script
Id: cif_fix_values 1715 2011-07-08 13:25:40Z adriana 
;
_cod_original_sg_symbol_Hall P3(1)2
_cod_original_sg_symbol_H-M P3(1)2(1)
_cod_database_code 7208013

loop_
_symmetry_equiv_pos_as_xyz
'x, y, z'
'-y, x-y, z+1/3'
'-x+y, -x, z+2/3'
'y, x, -z'
'x-y, -y, -z+2/3'
'-x, -x+y, -z+1/3'

loop_
_atom_site_label
_atom_site_type_symbol
_atom_site_fract_x
_atom_site_fract_y
_atom_site_fract_z
_atom_site_U_iso_or_equiv
_atom_site_adp_type
_atom_site_occupancy
_atom_site_symmetry_multiplicity
_atom_site_calc_flag
_atom_site_refinement_flags
Zn1 Zn 1.0000 0.28792(4) 0.1667 0.02238(17) Uani 1 2 d S
O3 O 0.9167(3) 0.12841(18) 0.0127(2) 0.0295(5) Uani 1 1 d .
H3B H 0.8735 0.1305 -0.0750 0.035 Uiso 1 1 d R
H3C H 0.9234 0.0578 0.0334 0.035 Uiso 1 1 d R
O1 O 0.7960(3) 0.6228(3) -0.3630(2) 0.0330(5) Uani 1 1 d .
N1 N 0.9360(3) 0.3964(2) 0.0257(3) 0.0254(7) Uani 1 1 d .
C3 C 0.8517(4) 0.4468(4) -0.2069(4) 0.0342(8) Uani 1 1 d .
H3A H 0.8100 0.4204 -0.3098 0.041 Uiso 1 1 d R
C2 C 0.8841(3) 0.5665(3) -0.1451(4) 0.0254(7) Uani 1 1 d .
C5 C 0.9686(3) 0.5129(3) 0.0864(3) 0.0219(7) Uani 1 1 d .
C6 C 0.9429(3) 0.5989(3) 0.0041(3) 0.0265(7) Uani 1 1 d .
H6A H 0.9655 0.6810 0.0514 0.032 Uiso 1 1 d R
C4 C 0.8798(3) 0.3654(3) -0.1201(4) 0.0382(9) Uani 1 1 d .
H4A H 0.8574 0.2823 -0.1647 0.046 Uiso 1 1 d R
O2 O 0.8965(2) 0.7706(2) -0.1699(3) 0.0364(7) Uani 1 1 d .
C1 C 0.8561(3) 0.6616(3) -0.2336(4) 0.0244(7) Uani 1 1 d .

loop_
_atom_site_aniso_label
_atom_site_aniso_U_11
_atom_site_aniso_U_22
_atom_site_aniso_U_33
_atom_site_aniso_U_23
_atom_site_aniso_U_13
_atom_site_aniso_U_12
Zn1 0.0301(3) 0.0222(2) 0.0175(2) 0.00221(12) 0.0044(2) 0.01503(16)
O3 0.0325(15) 0.0238(11) 0.0320(11) 0.0013(9) 0.0017(13) 0.0138(13)
O1 0.0455(16) 0.0294(14) 0.0266(12) -0.0042(13) -0.0183(13) 0.0206(11)
N1 0.0391(18) 0.0211(16) 0.0179(12) -0.0007(12) -0.0039(12) 0.0165(15)
C3 0.047(2) 0.035(2) 0.0225(14) -0.0042(18) -0.0140(18) 0.0216(16)
C2 0.0311(18) 0.0212(18) 0.0216(14) 0.0001(15) -0.0030(14) 0.0113(14)
C5 0.0262(18) 0.0222(17) 0.0150(14) -0.0037(13) -0.0029(13) 0.0105(15)
C6 0.0391(19) 0.0192(16) 0.0233(15) -0.0031(14) -0.0073(15) 0.0161(15)
C4 0.068(3) 0.025(2) 0.0265(16) -0.0092(15) -0.0110(18) 0.027(2)
O2 0.0463(15) 0.0287(13) 0.0354(14) -0.0067(10) -0.0226(11) 0.0196(11)
C1 0.0251(17) 0.0242(18) 0.0218(15) 0.0016(15) -0.0038(14) 0.0108(15)

loop_
_atom_type_symbol
_atom_type_description
_atom_type_scat_dispersion_real
_atom_type_scat_dispersion_imag
_atom_type_scat_source
C C 0.0033 0.0016 'International Tables Vol C Tables 4.2.6.8 and 6.1.1.4'
H H 0.0000 0.0000 'International Tables Vol C Tables 4.2.6.8 and 6.1.1.4'
N N 0.0061 0.0033 'International Tables Vol C Tables 4.2.6.8 and 6.1.1.4'
O O 0.0106 0.0060 'International Tables Vol C Tables 4.2.6.8 and 6.1.1.4'
Zn Zn 0.2839 1.4301 'International Tables Vol C Tables 4.2.6.8 and 6.1.1.4'

loop_
_geom_angle_atom_site_label_1
_geom_angle_atom_site_label_2
_geom_angle_atom_site_label_3
_geom_angle
_geom_angle_site_symmetry_1
_geom_angle_site_symmetry_3
O3 Zn1 O3 95.38(13) 6_765 .
O3 Zn1 O1 91.54(8) 6_765 3_665
O3 Zn1 O1 89.62(12) . 3_665
O3 Zn1 O1 89.62(12) 6_765 5_664
O3 Zn1 O1 91.54(8) . 5_664
O1 Zn1 O1 178.27(16) 3_665 5_664
O3 Zn1 N1 93.58(8) 6_765 6_765
O3 Zn1 N1 170.62(11) . 6_765
O1 Zn1 N1 87.35(9) 3_665 6_765
O1 Zn1 N1 91.31(11) 5_664 6_765
O3 Zn1 N1 170.62(12) 6_765 .
O3 Zn1 N1 93.58(8) . .
O1 Zn1 N1 91.31(11) 3_665 .
O1 Zn1 N1 87.35(9) 5_664 .
N1 Zn1 N1 77.63(13) 6_765 .
C1 O1 Zn1 127.3(2) . 2_654
C5 N1 C4 118.1(3) . .
C5 N1 Zn1 114.31(19) . .
C4 N1 Zn1 127.2(2) . .
C2 C3 C4 119.5(3) . .
C3 C2 C6 117.7(3) . .
C3 C2 C1 122.5(3) . .
C6 C2 C1 119.7(3) . .
N1 C5 C6 121.5(3) . .
N1 C5 C5 116.65(16) . 6_765
C6 C5 C5 121.84(16) . 6_765
C2 C6 C5 120.4(3) . .
N1 C4 C3 122.8(3) . .
O1 C1 O2 126.9(3) . .
O1 C1 C2 116.2(3) . .
O2 C1 C2 116.9(3) . .

loop_
_geom_bond_atom_site_label_1
_geom_bond_atom_site_label_2
_geom_bond_distance
_geom_bond_site_symmetry_2
Zn1 O3 2.0851(19) 6_765
Zn1 O3 2.0851(19) .
Zn1 O1 2.119(2) 3_665
Zn1 O1 2.119(2) 5_664
Zn1 N1 2.146(2) 6_765
Zn1 N1 2.146(2) .
O1 C1 1.246(4) .
O1 Zn1 2.119(2) 2_654
N1 C5 1.339(3) .
N1 C4 1.344(4) .
C3 C2 1.376(4) .
C3 C4 1.378(4) .
C2 C6 1.382(4) .
C2 C1 1.520(4) .
C5 C6 1.386(4) .
C5 C5 1.484(5) 6_765
O2 C1 1.254(4) .
